data_7120190
loop_
_publ_author_name
'Cao, Wen-Bing'
'Chu, Xue-Qiang'
'Zhou, Yu'
'Yin, Ling'
'Xu, Xiao-Ping'
'Ji, Shun-Jun'

_publ_section_title
;
 Copper-Catalyzed Construction of Eight-Membered Rings via Oxidative Ring
 Expansion and Intermolecular Cyclization Sequence of Indoles with
 Amidines: Efficient Synthesis of Benzo[1,3,5]triazocin-6(5H)-ones
;
_journal_name_full 'Chem. Commun.'
_journal_paper_doi 10.1039/C7CC02815F
_journal_year 2017
_chemical_formula_sum 'C21 H15 N3 O'
_chemical_formula_weight 325.36
_chemical_name_systematic
; 
 ? 
;
_space_group_IT_number 2
_symmetry_space_group_name_Hall '-P 1'
_symmetry_space_group_name_H-M 'P -1'
_atom_sites_solution_hydrogens geom
_atom_sites_solution_primary direct
_atom_sites_solution_secondary difmap
_audit_creation_method SHELXL-97
_audit_update_record
;
2017-01-11 deposited with the CCDC.
2017-05-25 downloaded from the CCDC.
;
_cell_angle_alpha 95.734(5)
_cell_angle_beta 98.239(4)
_cell_angle_gamma 112.608(6)
_cell_formula_units_Z 4
_cell_length_a 10.6190(6)
_cell_length_b 13.1044(9)
_cell_length_c 13.2310(7)
_cell_measurement_temperature 293(2)
_cell_volume 1657.76(19)
_computing_structure_refinement 'SHELXL-97 (Sheldrick, 1997)'
_computing_structure_solution 'SHELXS-97 (Sheldrick, 1990)'
_diffrn_ambient_temperature 293(2)
_diffrn_measured_fraction_theta_full 0.999
_diffrn_measured_fraction_theta_max 0.999
_diffrn_radiation_monochromator graphite
_diffrn_radiation_source 'fine-focus sealed tube'
_diffrn_radiation_type MoK\a
_diffrn_radiation_wavelength 0.71073
_diffrn_reflns_av_R_equivalents 0.0289
_diffrn_reflns_av_sigmaI/netI 0.0419
_diffrn_reflns_limit_h_max 13
_diffrn_reflns_limit_h_min -13
_diffrn_reflns_limit_k_max 16
_diffrn_reflns_limit_k_min -16
_diffrn_reflns_limit_l_max 16
_diffrn_reflns_limit_l_min -16
_diffrn_reflns_number 15489
_diffrn_reflns_theta_full 26.00
_diffrn_reflns_theta_max 26.37
_diffrn_reflns_theta_min 2.88
_exptl_absorpt_coefficient_mu 0.083
_exptl_crystal_density_diffrn 1.304
_exptl_crystal_density_method 'not measured'
_exptl_crystal_F_000 680
_refine_diff_density_max 2.088
_refine_diff_density_min -0.957
_refine_diff_density_rms 0.065
_refine_ls_extinction_method none
_refine_ls_goodness_of_fit_ref 1.083
_refine_ls_hydrogen_treatment mixed
_refine_ls_matrix_type full
_refine_ls_number_parameters 421
_refine_ls_number_reflns 6786
_refine_ls_number_restraints 0
_refine_ls_restrained_S_all 1.083
_refine_ls_R_factor_all 0.1118
_refine_ls_R_factor_gt 0.0824
_refine_ls_shift/su_max 0.000
_refine_ls_shift/su_mean 0.000
_refine_ls_structure_factor_coef Fsqd
_refine_ls_weighting_details 'calc w=1/[\s^2^(Fo^2^)+(0.1082P)^2^+1.9512P] where P=(Fo^2^+2Fc^2^)/3'
_refine_ls_weighting_scheme calc
_refine_ls_wR_factor_gt 0.2188
_refine_ls_wR_factor_ref 0.2461
_reflns_number_gt 4747
_reflns_number_total 6786
_reflns_threshold_expression >2sigma(I)
_cod_data_source_file c7cc02815f2.cif
_cod_data_source_block g161128a
_cod_depositor_comments
;

2017-10-04
Z value and formula fixed to values more according to usual
chemical conventions.                 miguel
;
_cod_original_formula_sum 'C42 H30 N6 O2'
_cod_original_formula_weight 650.72
_cod_original_formula_units_Z 2
_cod_original_cell_volume 1657.78(17)
_cod_database_code 7120190

loop_
_symmetry_equiv_pos_as_xyz
'x, y, z'
'-x, -y, -z'

loop_
_atom_site_label
_atom_site_type_symbol
_atom_site_fract_x
_atom_site_fract_y
_atom_site_fract_z
_atom_site_U_iso_or_equiv
_atom_site_adp_type
_atom_site_occupancy
_atom_site_symmetry_multiplicity
_atom_site_calc_flag
_atom_site_refinement_flags
O1 O 0.7053(3) 0.94676(19) 0.2590(2) 0.0502(6) Uani 1 1 d .
N1 N 0.4081(3) 0.6716(2) 0.1008(2) 0.0415(6) Uani 1 1 d .
N2 N 0.5982(3) 0.6149(2) 0.10464(19) 0.0337(6) Uani 1 1 d .
N3 N 0.7277(3) 0.7848(2) 0.22098(19) 0.0364(6) Uani 1 1 d .
H3 H 0.7712 0.7951 0.2837 0.044 Uiso 1 1 calc R
C1 C 0.6773(3) 0.8628(3) 0.1961(2) 0.0358(7) Uani 1 1 d .
C2 C 0.5998(3) 0.8481(3) 0.0882(3) 0.0385(7) Uani 1 1 d .
C3 C 0.6527(4) 0.9347(3) 0.0322(3) 0.0539(9) Uani 1 1 d .
H3A H 0.7367 0.9952 0.0602 0.065 Uiso 1 1 calc R
C4 C 0.5807(5) 0.9306(4) -0.0644(4) 0.0733(13) Uani 1 1 d .
H4 H 0.6180 0.9868 -0.1027 0.088 Uiso 1 1 calc R
C5 C 0.4533(5) 0.8432(5) -0.1046(4) 0.0803(15) Uani 1 1 d .
H5 H 0.4044 0.8415 -0.1693 0.096 Uiso 1 1 calc R
C6 C 0.3986(4) 0.7589(4) -0.0494(3) 0.0589(10) Uani 1 1 d .
H6 H 0.3115 0.7015 -0.0761 0.071 Uiso 1 1 calc R
C7 C 0.4724(3) 0.7585(3) 0.0463(3) 0.0405(7) Uani 1 1 d .
C8 C 0.4727(3) 0.6115(3) 0.1297(2) 0.0358(7) Uani 1 1 d .
C9 C 0.4121(3) 0.5218(3) 0.1905(3) 0.0403(7) Uani 1 1 d .
C10 C 0.3423(4) 0.5400(4) 0.2676(3) 0.0522(9) Uani 1 1 d .
H10 H 0.3278 0.6056 0.2769 0.063 Uiso 1 1 calc R
C11 C 0.2946(4) 0.4601(4) 0.3302(3) 0.0637(11) Uani 1 1 d .
H11 H 0.2498 0.4730 0.3825 0.076 Uiso 1 1 calc R
C12 C 0.3131(4) 0.3626(4) 0.3154(3) 0.0646(12) Uani 1 1 d .
H12 H 0.2816 0.3096 0.3580 0.078 Uiso 1 1 calc R
C13 C 0.3784(4) 0.3425(3) 0.2374(3) 0.0614(11) Uani 1 1 d .
H13 H 0.3884 0.2750 0.2263 0.074 Uiso 1 1 calc R
C14 C 0.4288(4) 0.4220(3) 0.1759(3) 0.0494(9) Uani 1 1 d .
H14 H 0.4742 0.4085 0.1243 0.059 Uiso 1 1 calc R
C15 C 0.7150(3) 0.6898(2) 0.1541(2) 0.0302(6) Uani 1 1 d .
C16 C 0.8452(3) 0.6757(3) 0.1469(2) 0.0339(7) Uani 1 1 d .
C17 C 0.9746(4) 0.7637(3) 0.1780(3) 0.0493(9) Uani 1 1 d .
H17 H 0.9821 0.8353 0.2023 0.059 Uiso 1 1 calc R
C18 C 1.0938(4) 0.7441(5) 0.1724(3) 0.0682(13) Uani 1 1 d .
H18 H 1.1810 0.8031 0.1928 0.082 Uiso 1 1 calc R
C19 C 1.0835(5) 0.6394(5) 0.1374(3) 0.0701(14) Uani 1 1 d .
H19 H 1.1637 0.6273 0.1339 0.084 Uiso 1 1 calc R
C20 C 0.9549(5) 0.5512(4) 0.1070(4) 0.0685(12) Uani 1 1 d .
H20 H 0.9481 0.4797 0.0834 0.082 Uiso 1 1 calc R
C21 C 0.8366(4) 0.5694(3) 0.1118(3) 0.0508(9) Uani 1 1 d .
H21 H 0.7498 0.5098 0.0912 0.061 Uiso 1 1 calc R
O2 O 0.9347(2) 0.88883(17) 0.41002(16) 0.0397(5) Uani 1 1 d .
N4 N 1.1495(3) 0.7072(2) 0.4431(2) 0.0432(7) Uani 1 1 d .
N5 N 1.1671(3) 0.7697(2) 0.62207(19) 0.0344(6) Uani 1 1 d .
N6 N 1.0627(3) 0.88662(19) 0.55977(18) 0.0312(5) Uani 1 1 d .
H6A H 1.1006 0.9587 0.5723 0.037 Uiso 1 1 calc R
C22 C 0.9742(3) 0.8348(2) 0.4690(2) 0.0312(6) Uani 1 1 d .
C23 C 0.9178(3) 0.7100(2) 0.4421(2) 0.0356(7) Uani 1 1 d .
C24 C 0.7743(4) 0.6522(3) 0.4200(3) 0.0444(8) Uani 1 1 d .
H24 H 0.7181 0.6911 0.4275 0.053 Uiso 1 1 calc R
C25 C 0.7136(4) 0.5371(3) 0.3868(3) 0.0563(10) Uani 1 1 d .
H25 H 0.6175 0.4983 0.3755 0.068 Uiso 1 1 calc R
C26 C 0.7971(5) 0.4808(3) 0.3706(3) 0.0609(11) Uani 1 1 d .
H26 H 0.7568 0.4039 0.3468 0.073 Uiso 1 1 calc R
C27 C 0.9397(5) 0.5375(3) 0.3893(3) 0.0551(10) Uani 1 1 d .
H27 H 0.9946 0.4990 0.3757 0.066 Uiso 1 1 calc R
C28 C 1.0030(4) 0.6527(3) 0.4287(2) 0.0414(8) Uani 1 1 d .
C29 C 1.2209(3) 0.7652(3) 0.5311(2) 0.0374(7) Uani 1 1 d .
C30 C 1.3741(5) 0.8222(5) 0.5451(4) 0.0802(6) Uani 1 1 d .
C31 C 1.4432(5) 0.8049(5) 0.4709(4) 0.0802(6) Uani 1 1 d .
H31 H 1.3937 0.7533 0.4109 0.096 Uiso 1 1 calc R
C32 C 1.5862(5) 0.8628(5) 0.4827(4) 0.0802(6) Uani 1 1 d .
H32 H 1.6298 0.8509 0.4293 0.096 Uiso 1 1 calc R
C33 C 1.6607(5) 0.9334(5) 0.5667(4) 0.0802(6) Uani 1 1 d .
H33 H 1.7573 0.9654 0.5764 0.096 Uiso 1 1 calc R
C34 C 1.5948(5) 0.9599(5) 0.6407(4) 0.0802(6) Uani 1 1 d .
H34 H 1.6456 1.0155 0.6978 0.096 Uiso 1 1 calc R
C35 C 1.4517(5) 0.9030(5) 0.6296(4) 0.0802(6) Uani 1 1 d .
H35 H 1.4076 0.9201 0.6806 0.096 Uiso 1 1 calc R
C36 C 1.0964(3) 0.8266(2) 0.6363(2) 0.0302(6) Uani 1 1 d .
C37 C 1.0422(3) 0.8331(2) 0.7329(2) 0.0314(6) Uani 1 1 d .
C38 C 1.0560(4) 0.7655(3) 0.8050(2) 0.0421(8) Uani 1 1 d .
H38 H 1.0998 0.7176 0.7925 0.051 Uiso 1 1 calc R
C39 C 1.0049(4) 0.7694(3) 0.8951(3) 0.0535(9) Uani 1 1 d .
H39 H 1.0134 0.7232 0.9423 0.064 Uiso 1 1 calc R
C40 C 0.9413(4) 0.8412(3) 0.9154(3) 0.0524(9) Uani 1 1 d .
H40 H 0.9083 0.8442 0.9766 0.063 Uiso 1 1 calc R
C41 C 0.9269(4) 0.9084(3) 0.8447(3) 0.0456(8) Uani 1 1 d .
H41 H 0.8841 0.9568 0.8582 0.055 Uiso 1 1 calc R
C42 C 0.9762(3) 0.9040(3) 0.7536(2) 0.0379(7) Uani 1 1 d .
H42 H 0.9650 0.9489 0.7059 0.045 Uiso 1 1 calc R

loop_
_atom_site_aniso_label
_atom_site_aniso_U_11
_atom_site_aniso_U_22
_atom_site_aniso_U_33
_atom_site_aniso_U_23
_atom_site_aniso_U_13
_atom_site_aniso_U_12
O1 0.0505(14) 0.0363(13) 0.0572(15) -0.0076(11) 0.0137(11) 0.0133(11)
N1 0.0280(14) 0.0450(16) 0.0486(16) 0.0053(13) 0.0035(11) 0.0138(12)
N2 0.0297(13) 0.0340(13) 0.0347(13) 0.0022(10) 0.0031(10) 0.0120(11)
N3 0.0384(14) 0.0379(14) 0.0279(12) -0.0017(11) 0.0001(10) 0.0141(11)
C1 0.0301(15) 0.0314(16) 0.0424(17) 0.0002(13) 0.0107(13) 0.0089(12)
C2 0.0363(17) 0.0363(17) 0.0481(19) 0.0066(14) 0.0075(14) 0.0209(14)
C3 0.048(2) 0.044(2) 0.074(3) 0.0191(19) 0.0114(18) 0.0204(17)
C4 0.073(3) 0.075(3) 0.082(3) 0.047(3) 0.012(2) 0.034(2)
C5 0.074(3) 0.090(4) 0.075(3) 0.037(3) -0.011(2) 0.035(3)
C6 0.047(2) 0.062(2) 0.064(2) 0.013(2) -0.0113(18) 0.0250(19)
C7 0.0348(17) 0.0434(18) 0.0481(19) 0.0055(15) 0.0048(14) 0.0225(14)
C8 0.0254(15) 0.0380(17) 0.0357(16) -0.0027(13) 0.0003(12) 0.0081(12)
C9 0.0263(15) 0.0444(19) 0.0401(17) 0.0053(14) 0.0008(13) 0.0061(13)
C10 0.045(2) 0.066(2) 0.047(2) 0.0112(18) 0.0089(16) 0.0238(18)
C11 0.049(2) 0.087(3) 0.052(2) 0.022(2) 0.0161(18) 0.020(2)
C12 0.050(2) 0.063(3) 0.061(3) 0.021(2) 0.0067(19) 0.0009(19)
C13 0.056(2) 0.040(2) 0.067(3) 0.0093(18) 0.002(2) -0.0001(17)
C14 0.045(2) 0.0401(19) 0.050(2) 0.0023(15) 0.0037(16) 0.0066(15)
C15 0.0310(15) 0.0312(15) 0.0268(14) 0.0032(11) 0.0030(11) 0.0121(12)
C16 0.0318(16) 0.0427(17) 0.0271(14) 0.0094(13) 0.0050(12) 0.0146(13)
C17 0.0362(19) 0.062(2) 0.0383(18) 0.0033(16) 0.0060(14) 0.0090(16)
C18 0.0301(19) 0.115(4) 0.045(2) 0.009(2) 0.0052(16) 0.015(2)
C19 0.052(3) 0.132(5) 0.054(2) 0.030(3) 0.0182(19) 0.060(3)
C20 0.070(3) 0.084(3) 0.082(3) 0.030(3) 0.035(2) 0.053(3)
C21 0.046(2) 0.050(2) 0.066(2) 0.0146(18) 0.0205(17) 0.0256(17)
O2 0.0538(14) 0.0303(11) 0.0296(11) 0.0038(9) -0.0048(9) 0.0162(10)
N4 0.0583(18) 0.0392(15) 0.0372(15) 0.0063(12) 0.0081(13) 0.0259(14)
N5 0.0399(14) 0.0329(13) 0.0318(13) 0.0066(10) 0.0043(11) 0.0169(11)
N6 0.0403(14) 0.0217(12) 0.0277(12) 0.0043(9) 0.0011(10) 0.0103(10)
C22 0.0384(16) 0.0287(15) 0.0258(14) 0.0063(11) 0.0044(12) 0.0131(12)
C23 0.0460(18) 0.0290(15) 0.0262(14) 0.0049(12) -0.0005(12) 0.0118(13)
C24 0.050(2) 0.0374(18) 0.0362(17) 0.0091(14) -0.0022(14) 0.0100(15)
C25 0.062(2) 0.0371(19) 0.045(2) 0.0108(16) -0.0100(17) 0.0004(17)
C26 0.088(3) 0.0273(18) 0.050(2) 0.0037(15) -0.016(2) 0.0150(19)
C27 0.086(3) 0.0388(19) 0.0370(18) -0.0024(15) -0.0080(18) 0.031(2)
C28 0.063(2) 0.0330(17) 0.0269(15) 0.0045(12) 0.0016(14) 0.0202(15)
C29 0.0492(19) 0.0377(17) 0.0338(16) 0.0092(13) 0.0080(14) 0.0262(15)
C30 0.0582(11) 0.1080(17) 0.0724(12) 0.0093(11) 0.0240(9) 0.0291(11)
C31 0.0582(11) 0.1080(17) 0.0724(12) 0.0093(11) 0.0240(9) 0.0291(11)
C32 0.0582(11) 0.1080(17) 0.0724(12) 0.0093(11) 0.0240(9) 0.0291(11)
C33 0.0582(11) 0.1080(17) 0.0724(12) 0.0093(11) 0.0240(9) 0.0291(11)
C34 0.0582(11) 0.1080(17) 0.0724(12) 0.0093(11) 0.0240(9) 0.0291(11)
C35 0.0582(11) 0.1080(17) 0.0724(12) 0.0093(11) 0.0240(9) 0.0291(11)
C36 0.0325(15) 0.0257(14) 0.0273(14) 0.0051(11) -0.0006(11) 0.0084(12)
C37 0.0287(15) 0.0303(15) 0.0282(14) 0.0043(12) 0.0015(11) 0.0060(12)
C38 0.050(2) 0.0461(19) 0.0344(16) 0.0129(14) 0.0071(14) 0.0223(16)
C39 0.068(2) 0.060(2) 0.0371(18) 0.0207(17) 0.0123(17) 0.027(2)
C40 0.059(2) 0.060(2) 0.0360(18) 0.0098(16) 0.0184(16) 0.0190(19)
C41 0.047(2) 0.047(2) 0.0448(19) 0.0060(15) 0.0150(15) 0.0203(16)
C42 0.0379(17) 0.0366(17) 0.0371(16) 0.0094(13) 0.0067(13) 0.0124(13)

loop_
_atom_type_symbol
_atom_type_description
_atom_type_scat_dispersion_real
_atom_type_scat_dispersion_imag
_atom_type_scat_source
C C 0.0033 0.0016 'International Tables Vol C Tables 4.2.6.8 and 6.1.1.4'
H H 0.0000 0.0000 'International Tables Vol C Tables 4.2.6.8 and 6.1.1.4'
N N 0.0061 0.0033 'International Tables Vol C Tables 4.2.6.8 and 6.1.1.4'
O O 0.0106 0.0060 'International Tables Vol C Tables 4.2.6.8 and 6.1.1.4'

loop_
_geom_angle_atom_site_label_1
_geom_angle_atom_site_label_2
_geom_angle_atom_site_label_3
_geom_angle
C8 N1 C7 118.6(3)
C15 N2 C8 120.8(3)
C1 N3 C15 126.3(3)
C1 N3 H3 116.9
C15 N3 H3 116.9
O1 C1 N3 119.8(3)
O1 C1 C2 121.1(3)
N3 C1 C2 118.9(3)
C7 C2 C3 119.5(3)
C7 C2 C1 123.0(3)
C3 C2 C1 117.1(3)
C4 C3 C2 120.1(4)
C4 C3 H3A 119.9
C2 C3 H3A 119.9
C3 C4 C5 120.2(4)
C3 C4 H4 119.9
C5 C4 H4 119.9
C6 C5 C4 120.3(4)
C6 C5 H5 119.8
C4 C5 H5 119.8
C5 C6 C7 120.5(4)
C5 C6 H6 119.7
C7 C6 H6 119.7
C6 C7 C2 119.2(3)
C6 C7 N1 117.7(3)
C2 C7 N1 122.8(3)
N1 C8 N2 126.8(3)
N1 C8 C9 120.8(3)
N2 C8 C9 112.3(3)
C14 C9 C10 119.0(3)
C14 C9 C8 121.3(3)
C10 C9 C8 119.6(3)
C11 C10 C9 120.0(4)
C11 C10 H10 120.0
C9 C10 H10 120.0
C12 C11 C10 120.2(4)
C12 C11 H11 119.9
C10 C11 H11 119.9
C11 C12 C13 120.2(4)
C11 C12 H12 119.9
C13 C12 H12 119.9
C14 C13 C12 120.2(4)
C14 C13 H13 119.9
C12 C13 H13 119.9
C13 C14 C9 120.3(4)
C13 C14 H14 119.8
C9 C14 H14 119.8
N2 C15 N3 123.3(3)
N2 C15 C16 120.1(3)
N3 C15 C16 116.5(2)
C17 C16 C21 119.3(3)
C17 C16 C15 122.1(3)
C21 C16 C15 118.5(3)
C16 C17 C18 119.3(4)
C16 C17 H17 120.3
C18 C17 H17 120.3
C19 C18 C17 120.6(4)
C19 C18 H18 119.7
C17 C18 H18 119.7
C18 C19 C20 120.3(4)
C18 C19 H19 119.9
C20 C19 H19 119.9
C21 C20 C19 119.8(4)
C21 C20 H20 120.1
C19 C20 H20 120.1
C20 C21 C16 120.7(4)
C20 C21 H21 119.7
C16 C21 H21 119.7
C29 N4 C28 119.9(3)
C36 N5 C29 121.7(3)
C22 N6 C36 122.6(2)
C22 N6 H6A 118.7
C36 N6 H6A 118.7
O2 C22 N6 120.8(3)
O2 C22 C23 119.9(3)
N6 C22 C23 119.2(2)
C24 C23 C28 120.1(3)
C24 C23 C22 117.1(3)
C28 C23 C22 122.5(3)
C25 C24 C23 120.7(4)
C25 C24 H24 119.6
C23 C24 H24 119.6
C26 C25 C24 119.4(4)
C26 C25 H25 120.3
C24 C25 H25 120.3
C27 C26 C25 120.6(3)
C27 C26 H26 119.7
C25 C26 H26 119.7
C26 C27 C28 120.7(4)
C26 C27 H27 119.7
C28 C27 H27 119.7
C23 C28 C27 118.4(3)
C23 C28 N4 123.1(3)
C27 C28 N4 118.1(3)
N4 C29 N5 124.9(3)
N4 C29 C30 119.4(3)
N5 C29 C30 115.3(3)
C31 C30 C35 116.5(5)
C31 C30 C29 121.9(5)
C35 C30 C29 121.3(4)
C30 C31 C32 121.4(5)
C30 C31 H31 119.3
C32 C31 H31 119.3
C33 C32 C31 121.6(5)
C33 C32 H32 119.2
C31 C32 H32 119.2
C32 C33 C34 119.1(5)
C32 C33 H33 120.4
C34 C33 H33 120.4
C33 C34 C35 119.5(5)
C33 C34 H34 120.2
C35 C34 H34 120.2
C30 C35 C34 121.4(5)
C30 C35 H35 119.3
C34 C35 H35 119.3
N5 C36 N6 121.9(3)
N5 C36 C37 121.6(3)
N6 C36 C37 116.5(2)
C42 C37 C38 118.6(3)
C42 C37 C36 121.9(3)
C38 C37 C36 119.5(3)
C39 C38 C37 120.4(3)
C39 C38 H38 119.8
C37 C38 H38 119.8
C40 C39 C38 120.4(3)
C40 C39 H39 119.8
C38 C39 H39 119.8
C39 C40 C41 119.8(3)
C39 C40 H40 120.1
C41 C40 H40 120.1
C40 C41 C42 120.2(3)
C40 C41 H41 119.9
C42 C41 H41 119.9
C41 C42 C37 120.6(3)
C41 C42 H42 119.7
C37 C42 H42 119.7

loop_
_geom_bond_atom_site_label_1
_geom_bond_atom_site_label_2
_geom_bond_distance
O1 C1 1.220(4)
N1 C8 1.279(4)
N1 C7 1.411(4)
N2 C15 1.278(4)
N2 C8 1.404(4)
N3 C1 1.369(4)
N3 C15 1.403(4)
N3 H3 0.8600
C1 C2 1.496(5)
C2 C7 1.396(5)
C2 C3 1.396(5)
C3 C4 1.377(6)
C3 H3A 0.9300
C4 C5 1.380(7)
C4 H4 0.9300
C5 C6 1.372(6)
C5 H5 0.9300
C6 C7 1.392(5)
C6 H6 0.9300
C8 C9 1.483(5)
C9 C14 1.385(5)
C9 C10 1.396(5)
C10 C11 1.388(6)
C10 H10 0.9300
C11 C12 1.364(7)
C11 H11 0.9300
C12 C13 1.382(6)
C12 H12 0.9300
C13 C14 1.379(5)
C13 H13 0.9300
C14 H14 0.9300
C15 C16 1.479(4)
C16 C17 1.383(5)
C16 C21 1.387(5)
C17 C18 1.395(6)
C17 H17 0.9300
C18 C19 1.361(7)
C18 H18 0.9300
C19 C20 1.378(7)
C19 H19 0.9300
C20 C21 1.374(5)
C20 H20 0.9300
C21 H21 0.9300
O2 C22 1.237(3)
N4 C29 1.279(4)
N4 C28 1.414(5)
N5 C36 1.263(4)
N5 C29 1.409(4)
N6 C22 1.346(4)
N6 C36 1.430(4)
N6 H6A 0.8600
C22 C23 1.494(4)
C23 C24 1.387(5)
C23 C28 1.398(5)
C24 C25 1.386(5)
C24 H24 0.9300
C25 C26 1.380(6)
C25 H25 0.9300
C26 C27 1.377(6)
C26 H26 0.9300
C27 C28 1.402(5)
C27 H27 0.9300
C29 C30 1.480(6)
C30 C31 1.358(7)
C30 C35 1.371(7)
C31 C32 1.389(7)
C31 H31 0.9300
C32 C33 1.303(7)
C32 H32 0.9300
C33 C34 1.373(7)
C33 H33 0.9300
C34 C35 1.389(7)
C34 H34 0.9300
C35 H35 0.9300
C36 C37 1.482(4)
C37 C42 1.392(4)
C37 C38 1.394(4)
C38 C39 1.383(5)
C38 H38 0.9300
C39 C40 1.379(6)
C39 H39 0.9300
C40 C41 1.380(5)
C40 H40 0.9300
C41 C42 1.385(5)
C41 H41 0.9300
C42 H42 0.9300

loop_
_geom_hbond_atom_site_label_D
_geom_hbond_atom_site_label_H
_geom_hbond_atom_site_label_A
_geom_hbond_distance_DH
_geom_hbond_distance_HA
_geom_hbond_distance_DA
_geom_hbond_angle_DHA
_geom_hbond_site_symmetry_A
N3 H3 O2 0.86 2.11 2.896(3) 152.4 .
N6 H6A O2 0.86 2.17 2.919(3) 145.9 2_776

loop_
_geom_torsion_atom_site_label_1
_geom_torsion_atom_site_label_2
_geom_torsion_atom_site_label_3
_geom_torsion_atom_site_label_4
_geom_torsion
C15 N3 C1 O1 -173.9(3)
C15 N3 C1 C2 0.5(4)
O1 C1 C2 C7 -120.8(3)
N3 C1 C2 C7 64.8(4)
O1 C1 C2 C3 52.9(4)
N3 C1 C2 C3 -121.4(3)
C7 C2 C3 C4 -1.1(6)
C1 C2 C3 C4 -175.0(4)
C2 C3 C4 C5 2.6(7)
C3 C4 C5 C6 -1.1(8)
C4 C5 C6 C7 -1.9(8)
C5 C6 C7 C2 3.4(6)
C5 C6 C7 N1 177.7(4)
C3 C2 C7 C6 -1.9(5)
C1 C2 C7 C6 171.7(3)
C3 C2 C7 N1 -175.9(3)
C1 C2 C7 N1 -2.4(5)
C8 N1 C7 C6 125.3(4)
C8 N1 C7 C2 -60.6(4)
C7 N1 C8 N2 -6.5(5)
C7 N1 C8 C9 177.7(3)
C15 N2 C8 N1 81.0(4)
C15 N2 C8 C9 -103.0(3)
N1 C8 C9 C14 143.8(3)
N2 C8 C9 C14 -32.5(4)
N1 C8 C9 C10 -39.3(4)
N2 C8 C9 C10 144.5(3)
C14 C9 C10 C11 2.0(5)
C8 C9 C10 C11 -175.1(3)
C9 C10 C11 C12 -1.4(6)
C10 C11 C12 C13 -0.5(6)
C11 C12 C13 C14 1.8(6)
C12 C13 C14 C9 -1.2(6)
C10 C9 C14 C13 -0.7(5)
C8 C9 C14 C13 176.3(3)
C8 N2 C15 N3 -12.7(4)
C8 N2 C15 C16 163.9(3)
C1 N3 C15 N2 -56.2(4)
C1 N3 C15 C16 127.1(3)
N2 C15 C16 C17 164.5(3)
N3 C15 C16 C17 -18.7(4)
N2 C15 C16 C21 -18.1(4)
N3 C15 C16 C21 158.7(3)
C21 C16 C17 C18 0.6(5)
C15 C16 C17 C18 177.9(3)
C16 C17 C18 C19 -0.4(6)
C17 C18 C19 C20 -0.1(6)
C18 C19 C20 C21 0.3(7)
C19 C20 C21 C16 -0.1(6)
C17 C16 C21 C20 -0.4(5)
C15 C16 C21 C20 -177.8(3)
C36 N6 C22 O2 171.3(3)
C36 N6 C22 C23 -5.6(4)
O2 C22 C23 C24 -53.4(4)
N6 C22 C23 C24 123.5(3)
O2 C22 C23 C28 120.0(3)
N6 C22 C23 C28 -63.1(4)
C28 C23 C24 C25 1.6(5)
C22 C23 C24 C25 175.1(3)
C23 C24 C25 C26 -3.4(5)
C24 C25 C26 C27 1.5(6)
C25 C26 C27 C28 2.3(6)
C24 C23 C28 C27 2.2(4)
C22 C23 C28 C27 -171.0(3)
C24 C23 C28 N4 175.7(3)
C22 C23 C28 N4 2.5(5)
C26 C27 C28 C23 -4.1(5)
C26 C27 C28 N4 -177.9(3)
C29 N4 C28 C23 59.6(4)
C29 N4 C28 C27 -126.9(3)
C28 N4 C29 N5 8.1(5)
C28 N4 C29 C30 -179.7(3)
C36 N5 C29 N4 -76.6(4)
C36 N5 C29 C30 110.9(4)
N4 C29 C30 C31 -7.4(7)
N5 C29 C30 C31 165.5(5)
N4 C29 C30 C35 166.3(5)
N5 C29 C30 C35 -20.7(7)
C35 C30 C31 C32 2.9(9)
C29 C30 C31 C32 176.9(5)
C30 C31 C32 C33 2.2(9)
C31 C32 C33 C34 -6.8(9)
C32 C33 C34 C35 6.4(9)
C31 C30 C35 C34 -3.2(9)
C29 C30 C35 C34 -177.3(5)
C33 C34 C35 C30 -1.3(9)
C29 N5 C36 N6 2.1(4)
C29 N5 C36 C37 -178.8(3)
C22 N6 C36 N5 68.8(4)
C22 N6 C36 C37 -110.3(3)
N5 C36 C37 C42 173.6(3)
N6 C36 C37 C42 -7.3(4)
N5 C36 C37 C38 -7.1(4)
N6 C36 C37 C38 172.0(3)
C42 C37 C38 C39 0.0(5)
C36 C37 C38 C39 -179.3(3)
C37 C38 C39 C40 -0.9(6)
C38 C39 C40 C41 0.9(6)
C39 C40 C41 C42 -0.1(6)
C40 C41 C42 C37 -0.8(5)
C38 C37 C42 C41 0.9(5)
C36 C37 C42 C41 -179.8(3)
